data_4060164
_journal_name_full Organometallics
_journal_paper_doi 10.1021/om0493199
_journal_year 2005
_chemical_formula_moiety 'C40 H66 Al2 O6'
_chemical_formula_sum 'C40 H66 Al2 O6'
_chemical_formula_weight 696.89
_chemical_name_common '(5b) [Al(CH3)(DBP)(OTHF)]'
_space_group_IT_number 14
_symmetry_cell_setting monoclinic
_symmetry_space_group_name_Hall '-P 2yn'
_symmetry_space_group_name_H-M 'P 1 21/n 1'
_atom_sites_solution_hydrogens geom
_atom_sites_solution_primary direct
_atom_sites_solution_secondary difmap
_cell_angle_alpha 90.00
_cell_angle_beta 92.609(3)
_cell_angle_gamma 90.00
_cell_formula_units_Z 2
_cell_length_a 9.6840(16)
_cell_length_b 12.117(2)
_cell_length_c 17.288(3)
_cell_measurement_reflns_used ?
_cell_measurement_temperature 203(2)
_cell_measurement_theta_max ?
_cell_measurement_theta_min ?
_cell_volume 2026.4(6)
_diffrn_ambient_temperature 203(2)
_diffrn_detector_area_resol_mean ?
_diffrn_measurement_device_type ?
_diffrn_measurement_method ?
_diffrn_radiation_monochromator graphite
_diffrn_radiation_source 'fine-focus sealed tube'
_diffrn_radiation_type MoK\a
_diffrn_radiation_wavelength 0.71073
_diffrn_reflns_av_R_equivalents 0.0501
_diffrn_reflns_av_sigmaI/netI 0.0488
_diffrn_reflns_limit_h_max 12
_diffrn_reflns_limit_h_min -12
_diffrn_reflns_limit_k_max 15
_diffrn_reflns_limit_k_min -15
_diffrn_reflns_limit_l_max 20
_diffrn_reflns_limit_l_min -21
_diffrn_reflns_number 14409
_diffrn_reflns_theta_max 26.49
_diffrn_reflns_theta_min 2.05
_diffrn_standards_decay_% ?
_diffrn_standards_interval_count ?
_diffrn_standards_interval_time ?
_diffrn_standards_number ?
_exptl_absorpt_coefficient_mu 0.114
_exptl_absorpt_correction_T_max ?
_exptl_absorpt_correction_T_min ?
_exptl_absorpt_correction_type none
_exptl_absorpt_process_details ?
_exptl_crystal_colour ?
_exptl_crystal_density_diffrn 1.142
_exptl_crystal_density_meas ?
_exptl_crystal_density_method 'not measured'
_exptl_crystal_description ?
_exptl_crystal_F_000 760
_exptl_crystal_size_max 0.4
_exptl_crystal_size_mid 0.2
_exptl_crystal_size_min 0.2
_refine_ls_extinction_coef ?
_refine_ls_extinction_method none
_refine_ls_goodness_of_fit_ref 1.039
_refine_ls_hydrogen_treatment mixed
_refine_ls_matrix_type full
_refine_ls_number_parameters 224
_refine_ls_number_reflns 4161
_refine_ls_number_restraints 0
_refine_ls_restrained_S_all 1.039
_refine_ls_R_factor_all 0.0782
_refine_ls_R_factor_gt 0.0630
_refine_ls_shift/su_max 0.002
_refine_ls_shift/su_mean 0.000
_refine_ls_structure_factor_coef Fsqd
_refine_ls_weighting_details 'calc w=1/[\s^2^(Fo^2^)+(0.0783P)^2^+1.3624P] where P=(Fo^2^+2Fc^2^)/3'
_refine_ls_weighting_scheme calc
_refine_ls_wR_factor_gt 0.1585
_refine_ls_wR_factor_ref 0.1713
_reflns_number_gt 3325
_reflns_number_total 4161
_reflns_threshold_expression >2sigma(I)
_cod_depositor_comments
;
The following automatic conversions were performed:
'_symmetry_cell_setting' value 'Monoclinic' changed to 'monoclinic'
according to '/home/saulius/struct/CIF-dictionaries/cif_core.dic'
dictionary named 'cif_core.dic' version 2.4.1 from 2010-06-29.

Automatic conversion script
Id: cif_fix_enum 1527 2010-12-29 10:47:43Z saulius 
;
_cod_original_sg_symbol_H-M 'P 2(1)/n'
_cod_database_code 4060164

loop_
_symmetry_equiv_pos_as_xyz
'x, y, z'
'-x+1/2, y+1/2, -z+1/2'
'-x, -y, -z'
'x-1/2, -y-1/2, z-1/2'

loop_
_atom_site_label
_atom_site_type_symbol
_atom_site_fract_x
_atom_site_fract_y
_atom_site_fract_z
_atom_site_U_iso_or_equiv
_atom_site_adp_type
_atom_site_occupancy
_atom_site_symmetry_multiplicity
_atom_site_calc_flag
_atom_site_refinement_flags
_atom_site_disorder_assembly
_atom_site_disorder_group
Al1 Al 0.90890(7) 0.06002(6) 0.05296(4) 0.0280(2) Uani 1 1 d . . .
O1 O 0.8428(2) 0.21301(15) 0.01431(10) 0.0459(5) Uani 1 1 d . . .
O2 O 0.98686(16) 0.11342(13) 0.13778(8) 0.0326(4) Uani 1 1 d . . .
O3 O 1.02562(16) -0.06439(13) 0.04634(8) 0.0306(4) Uani 1 1 d . . .
C1 C 0.7873(4) 0.3116(3) 0.04413(19) 0.0693(10) Uani 1 1 d . . .
H1A H 0.8561 0.3491 0.0781 0.083 Uiso 1 1 calc R . .
H1B H 0.7058 0.2955 0.0738 0.083 Uiso 1 1 calc R . .
C2 C 0.7500(10) 0.3796(4) -0.0224(3) 0.186(4) Uani 1 1 d . . .
H2A H 0.7973 0.4510 -0.0173 0.223 Uiso 1 1 calc R . .
H2B H 0.6502 0.3933 -0.0242 0.223 Uiso 1 1 calc R . .
C3 C 0.7875(4) 0.3268(3) -0.09364(18) 0.0616(9) Uani 1 1 d . . .
H3A H 0.8707 0.3603 -0.1137 0.074 Uiso 1 1 calc R . .
H3B H 0.7120 0.3317 -0.1333 0.074 Uiso 1 1 calc R . .
C4 C 0.8139(3) 0.2073(3) -0.06942(16) 0.0537(7) Uani 1 1 d . . .
H4 H 0.7293 0.1630 -0.0804 0.064 Uiso 1 1 calc R . .
C6 C 1.0645(3) -0.1486(2) 0.09961(14) 0.0390(6) Uani 1 1 d . . .
H6A H 0.9878 -0.2002 0.1052 0.047 Uiso 1 1 calc R . .
H6B H 1.0886 -0.1165 0.1505 0.047 Uiso 1 1 calc R . .
C7 C 0.6758(3) 0.1413(3) 0.2239(2) 0.0573(8) Uani 1 1 d . . .
H7A H 0.6440 0.2138 0.2391 0.086 Uiso 1 1 calc R . .
H7B H 0.6038 0.0873 0.2318 0.086 Uiso 1 1 calc R . .
H7C H 0.6973 0.1425 0.1697 0.086 Uiso 1 1 calc R . .
C8 C 0.8495(3) -0.0091(2) 0.25774(16) 0.0441(6) Uani 1 1 d . . .
H8A H 0.8683 -0.0174 0.2034 0.066 Uiso 1 1 calc R . .
H8B H 0.7753 -0.0587 0.2707 0.066 Uiso 1 1 calc R . .
H8C H 0.9320 -0.0269 0.2892 0.066 Uiso 1 1 calc R . .
C9 C 0.7652(5) 0.1123(3) 0.35811(19) 0.0782(11) Uani 1 1 d . . .
H9A H 0.8451 0.0954 0.3918 0.117 Uiso 1 1 calc R . .
H9B H 0.6935 0.0579 0.3655 0.117 Uiso 1 1 calc R . .
H9C H 0.7307 0.1851 0.3705 0.117 Uiso 1 1 calc R . .
C10 C 0.8066(3) 0.1102(2) 0.27345(14) 0.0381(6) Uani 1 1 d . . .
C11 C 0.9201(2) 0.19464(19) 0.25763(13) 0.0324(5) Uani 1 1 d . . .
C12 C 1.0069(2) 0.19033(18) 0.19363(12) 0.0289(5) Uani 1 1 d . . .
C13 C 1.1202(2) 0.26480(18) 0.18964(13) 0.0326(5) Uani 1 1 d . . .
C14 C 1.1270(3) 0.3527(2) 0.24197(16) 0.0425(6) Uani 1 1 d . . .
H14 H 1.1968 0.4060 0.2378 0.051 Uiso 1 1 calc R . .
C15 C 1.0342(3) 0.3634(2) 0.29953(18) 0.0529(8) Uani 1 1 d . . .
H15 H 1.0379 0.4252 0.3324 0.063 Uiso 1 1 calc R . .
C16 C 0.9366(3) 0.2837(2) 0.30842(16) 0.0455(7) Uani 1 1 d . . .
H16 H 0.8784 0.2889 0.3503 0.055 Uiso 1 1 calc R . .
C17 C 1.2375(3) 0.2482(2) 0.13375(14) 0.0374(6) Uani 1 1 d . . .
C18 C 1.1887(3) 0.2681(3) 0.04919(16) 0.0531(8) Uani 1 1 d . . .
H18A H 1.1197 0.2135 0.0337 0.080 Uiso 1 1 calc R . .
H18B H 1.2668 0.2622 0.0162 0.080 Uiso 1 1 calc R . .
H18C H 1.1488 0.3413 0.0442 0.080 Uiso 1 1 calc R . .
C19 C 1.3582(3) 0.3279(3) 0.15071(18) 0.0540(8) Uani 1 1 d . . .
H19A H 1.3268 0.4032 0.1425 0.081 Uiso 1 1 calc R . .
H19B H 1.4321 0.3119 0.1163 0.081 Uiso 1 1 calc R . .
H19C H 1.3921 0.3191 0.2040 0.081 Uiso 1 1 calc R . .
C20 C 1.2959(3) 0.1313(2) 0.14432(16) 0.0440(6) Uani 1 1 d . . .
H20A H 1.3269 0.1207 0.1980 0.066 Uiso 1 1 calc R . .
H20B H 1.3733 0.1216 0.1113 0.066 Uiso 1 1 calc R . .
H20C H 1.2245 0.0778 0.1304 0.066 Uiso 1 1 calc R . .
C22 C 0.7231(3) -0.0046(3) 0.05348(16) 0.0493(7) Uani 1 1 d . . .
H22A H 0.7122 -0.0434 0.1019 0.074 Uiso 1 1 calc R . .
H22B H 0.7108 -0.0560 0.0107 0.074 Uiso 1 1 calc R . .
H22C H 0.6545 0.0535 0.0481 0.074 Uiso 1 1 calc R . .

loop_
_atom_site_aniso_label
_atom_site_aniso_U_11
_atom_site_aniso_U_22
_atom_site_aniso_U_33
_atom_site_aniso_U_23
_atom_site_aniso_U_13
_atom_site_aniso_U_12
Al1 0.0311(4) 0.0285(4) 0.0242(3) -0.0034(3) -0.0013(3) -0.0037(3)
O1 0.0675(12) 0.0393(10) 0.0305(9) -0.0014(8) -0.0020(8) 0.0174(9)
O2 0.0422(9) 0.0301(8) 0.0252(8) -0.0048(7) -0.0025(7) -0.0078(7)
O3 0.0388(9) 0.0284(8) 0.0245(8) 0.0006(6) 0.0007(6) 0.0000(7)
C1 0.111(3) 0.0431(17) 0.0539(19) -0.0036(15) 0.0042(18) 0.0287(18)
C2 0.428(13) 0.069(3) 0.058(3) 0.010(2) -0.007(4) 0.100(5)
C3 0.087(2) 0.0464(17) 0.0511(18) 0.0110(14) -0.0039(16) 0.0223(16)
C4 0.072(2) 0.0517(17) 0.0367(14) 0.0027(13) -0.0068(13) 0.0119(15)
C6 0.0539(15) 0.0338(13) 0.0289(12) 0.0057(10) -0.0021(10) 0.0028(11)
C7 0.0359(14) 0.0452(17) 0.090(2) -0.0038(16) -0.0083(15) 0.0050(12)
C8 0.0470(15) 0.0369(14) 0.0487(15) 0.0076(12) 0.0073(12) 0.0050(12)
C9 0.109(3) 0.079(3) 0.0495(19) -0.0109(18) 0.0323(19) -0.012(2)
C10 0.0410(13) 0.0393(14) 0.0343(13) -0.0041(11) 0.0040(10) 0.0047(11)
C11 0.0329(12) 0.0303(12) 0.0332(12) -0.0036(10) -0.0084(9) 0.0100(10)
C12 0.0347(12) 0.0242(11) 0.0265(11) -0.0021(9) -0.0110(9) 0.0039(9)
C13 0.0380(12) 0.0250(11) 0.0335(12) 0.0003(9) -0.0130(10) 0.0010(10)
C14 0.0433(14) 0.0288(13) 0.0538(16) -0.0086(12) -0.0162(12) -0.0013(11)
C15 0.0569(17) 0.0397(15) 0.0609(18) -0.0259(14) -0.0109(14) 0.0069(13)
C16 0.0448(15) 0.0465(16) 0.0446(15) -0.0163(12) -0.0027(12) 0.0103(12)
C17 0.0422(14) 0.0337(13) 0.0353(13) 0.0010(10) -0.0076(10) -0.0104(11)
C18 0.0611(18) 0.0564(18) 0.0408(15) 0.0081(13) -0.0078(13) -0.0223(15)
C19 0.0506(16) 0.0532(18) 0.0575(18) -0.0037(14) -0.0064(13) -0.0204(14)
C20 0.0410(14) 0.0427(15) 0.0484(15) -0.0045(12) 0.0030(11) -0.0017(12)
C22 0.0393(14) 0.069(2) 0.0399(14) -0.0141(14) 0.0021(11) -0.0136(14)
